data_7160011
loop_
_publ_author_name
'Schultz, Daniel C.'
'Ch&#xe1;vez-Riveros, Alejandra'
'Goertzen, 2nd, Michael G'
'Brummel, Beau R.'
'Paes, Raphaella A.'
'Santos, Natalia M.'
'Tenneti, Srinivasarao'
'Abboud, Khalil A.'
'Rocca, James R.'
'Seabra, Gustavo'
'Li, Chenglong'
'Chakrabarti, Debopam'
'Huigens, 3rd, Robert W'

_publ_section_title
;
 Chloroformate-mediated ring cleavage of indole alkaloids leads to
 re-engineered antiplasmodial agents.
;
_journal_issue 42
_journal_name_full 'Organic &amp; biomolecular chemistry'
_journal_page_first 8423
_journal_page_last 8436
_journal_paper_doi 10.1039/d4ob00853g
_journal_volume 22
_journal_year 2024
_chemical_absolute_configuration ad
_chemical_formula_sum 'C24 H30 N2 O5'
_chemical_formula_weight 426.50
_space_group_crystal_system monoclinic
_space_group_IT_number 4
_space_group_name_Hall 'P 2yb'
_space_group_name_H-M_alt 'P 1 21 1'
_atom_sites_solution_hydrogens geom
_atom_sites_solution_primary direct
_atom_sites_solution_secondary difmap
_audit_creation_method SHELXL-2018/3
_audit_update_record
;
2024-03-08 deposited with the CCDC.	2024-06-12 downloaded from the CCDC.
;
_cell_angle_alpha 90
_cell_angle_beta 104.69(2)
_cell_angle_gamma 90
_cell_formula_units_Z 2
_cell_length_a 9.382(3)
_cell_length_b 7.3133(13)
_cell_length_c 16.086(6)
_cell_measurement_reflns_used 9737
_cell_measurement_temperature 100(2)
_cell_measurement_theta_max 69.96
_cell_measurement_theta_min 2.84
_cell_volume 1067.6(6)
_computing_cell_refinement 'Bruker APEX3 (Bruker, 2014)'
_computing_data_collection 'Bruker APEX3 (Bruker, 2014)'
_computing_data_reduction 'Bruker Apex3 SAINT (Bruker, 2014)'
_computing_molecular_graphics 'XP in SHELXTL-plus, Bruker 2014'
_computing_publication_material 'SHELXL2015, Sheldrick, G. M. 2015'
_computing_structure_refinement 'SHELXL2015, Sheldrick G. M. 2015'
_computing_structure_solution 'SHELXL2015, Sheldrick G. M. 2015'
_diffrn_ambient_temperature 100(2)
_diffrn_measured_fraction_theta_full 0.977
_diffrn_measured_fraction_theta_max 0.976
_diffrn_measurement_device_type 'D8 Venture with PHOTON III'
_diffrn_measurement_method 'phi and omega scans'
_diffrn_radiation_type CuK\a
_diffrn_radiation_wavelength 1.54178
_diffrn_reflns_av_R_equivalents 0.0239
_diffrn_reflns_av_unetI/netI 0.0139
_diffrn_reflns_Laue_measured_fraction_full 0.977
_diffrn_reflns_Laue_measured_fraction_max 0.976
_diffrn_reflns_limit_h_max 11
_diffrn_reflns_limit_h_min -11
_diffrn_reflns_limit_k_max 8
_diffrn_reflns_limit_k_min -8
_diffrn_reflns_limit_l_max 19
_diffrn_reflns_limit_l_min -19
_diffrn_reflns_number 36941
_diffrn_reflns_point_group_measured_fraction_full 0.958
_diffrn_reflns_point_group_measured_fraction_max 0.955
_diffrn_reflns_theta_full 67.684
_diffrn_reflns_theta_max 70.085
_diffrn_reflns_theta_min 2.840
_diffrn_source 'micro source 3.0'
_exptl_absorpt_coefficient_mu 0.728
_exptl_absorpt_correction_T_max 0.9567
_exptl_absorpt_correction_T_min 0.8262
_exptl_absorpt_correction_type multi-scan
_exptl_absorpt_process_details 'Sheldrick, G. M., sadabs (2015). Acta Cryst. C71, 3-8.'
_exptl_crystal_colour colourless
_exptl_crystal_density_diffrn 1.327
_exptl_crystal_description needles
_exptl_crystal_F_000 456
_exptl_crystal_size_max 0.418
_exptl_crystal_size_mid 0.100
_exptl_crystal_size_min 0.066
_exptl_transmission_factor_max 0.6617
_exptl_transmission_factor_min 0.5500
_refine_diff_density_max 0.283
_refine_diff_density_min -0.222
_refine_diff_density_rms 0.064
_refine_ls_abs_structure_details
; 
 Flack x determined using 1712 quotients [(I+)-(I-)]/[(I+)+(I-)] 
 (Parsons, Flack and Wagner, Acta Cryst. B69 (2013) 249-259). 
;
_refine_ls_abs_structure_Flack 0.13(14)
_refine_ls_extinction_method none
_refine_ls_goodness_of_fit_ref 1.084
_refine_ls_hydrogen_treatment constr
_refine_ls_matrix_type full
_refine_ls_number_parameters 284
_refine_ls_number_reflns 3872
_refine_ls_number_restraints 1
_refine_ls_restrained_S_all 1.084
_refine_ls_R_factor_all 0.0304
_refine_ls_R_factor_gt 0.0303
_refine_ls_shift/su_max 0.000
_refine_ls_shift/su_mean 0.000
_refine_ls_structure_factor_coef Fsqd
_refine_ls_weighting_details 'w=1/[\s^2^(Fo^2^)+(0.0596P)^2^+0.2024P] where P=(Fo^2^+2Fc^2^)/3'
_refine_ls_weighting_scheme calc
_refine_ls_wR_factor_gt 0.0855
_refine_ls_wR_factor_ref 0.0856
_reflns_Friedel_coverage 0.804
_reflns_Friedel_fraction_full 0.935
_reflns_Friedel_fraction_max 0.930
_reflns_number_gt 3861
_reflns_number_total 3872
_reflns_threshold_expression 'I > 2\s(I)'
_cod_data_source_file d4ob00853g2.cif
_cod_data_source_block V-27
_cod_depositor_comments 'Adding full bibliography for 7160009--7160014.cif.'
_cod_original_sg_symbol_H-M 'P 21'
_cod_database_code 7160011
_shelx_shelxl_version_number 2018/3
_shelx_space_group_comment
; 
The symmetry employed for this shelxl refinement is uniquely defined 
by the following loop, which should always be used as a source of 
symmetry information in preference to the above space-group names. 
They are only intended as comments. 
;
_shelx_estimated_absorpt_t_min 0.751
_shelx_estimated_absorpt_t_max 0.954
_publcif_funding_html
;
;

loop_
_space_group_symop_operation_xyz
'x, y, z'
'-x, y+1/2, -z'

loop_
_atom_site_label
_atom_site_type_symbol
_atom_site_fract_x
_atom_site_fract_y
_atom_site_fract_z
_atom_site_U_iso_or_equiv
_atom_site_adp_type
_atom_site_occupancy
_atom_site_site_symmetry_order
_atom_site_calc_flag
_atom_site_refinement_flags_posn
_atom_site_refinement_flags_adp
_atom_site_refinement_flags_occupancy
_atom_site_disorder_assembly
_atom_site_disorder_group
O1 O 0.09978(14) 0.1773(2) 0.86232(9) 0.0195(3) Uani 1 1 d . . . . .
O2 O 0.00202(15) 0.4374(2) 0.89985(10) 0.0232(3) Uani 1 1 d . . . . .
O3 O 0.53890(14) 0.39789(18) 0.88333(8) 0.0160(3) Uani 1 1 d . . . . .
O4 O 0.66194(15) 0.9319(2) 0.69932(10) 0.0225(3) Uani 1 1 d . . . . .
O5 O 0.74461(14) 0.6648(2) 0.65793(9) 0.0180(3) Uani 1 1 d . . . . .
N1 N 0.23725(16) 0.3660(2) 0.75891(9) 0.0132(3) Uani 1 1 d . . . . .
N8 N 0.50200(16) 0.7186(2) 0.62266(10) 0.0145(3) Uani 1 1 d . . . . .
C2 C 0.37313(19) 0.4065(2) 0.74275(11) 0.0123(4) Uani 1 1 d . . . . .
C3 C 0.48079(19) 0.5118(3) 0.81016(11) 0.0131(4) Uani 1 1 d . . . . .
H3 H 0.562794 0.557750 0.786414 0.016 Uiso 1 1 calc R U . . .
C4 C 0.4040(2) 0.6742(3) 0.84270(11) 0.0145(4) Uani 1 1 d . . . . .
C5 C 0.3656(2) 0.8346(3) 0.77677(12) 0.0158(4) Uani 1 1 d . . . . .
H5A H 0.307540 0.924689 0.800351 0.019 Uiso 1 1 calc R U . . .
H5AB H 0.459573 0.894990 0.775663 0.019 Uiso 1 1 calc R U . . .
C6 C 0.28088(19) 0.7986(3) 0.68198(11) 0.0151(4) Uani 1 1 d . . . . .
H6A H 0.248192 0.669481 0.676186 0.018 Uiso 1 1 calc R U . . .
H6AB H 0.191735 0.876584 0.667625 0.018 Uiso 1 1 calc R U . . .
C7 C 0.3728(2) 0.8368(3) 0.61727(12) 0.0162(4) Uani 1 1 d . . . . .
H7A H 0.307284 0.825856 0.558624 0.019 Uiso 1 1 calc R U . . .
H7AB H 0.407211 0.965170 0.624794 0.019 Uiso 1 1 calc R U . . .
C9 C 0.48686(19) 0.5524(3) 0.56978(11) 0.0153(4) Uani 1 1 d . . . . .
H9A H 0.563771 0.553698 0.537521 0.018 Uiso 1 1 calc R U . . .
H9AB H 0.389905 0.555279 0.527264 0.018 Uiso 1 1 calc R U . . .
C10 C 0.4994(2) 0.3730(3) 0.62045(11) 0.0143(4) Uani 1 1 d . . . . .
H10A H 0.499974 0.269165 0.581043 0.017 Uiso 1 1 calc R U . . .
H10B H 0.594065 0.371602 0.665067 0.017 Uiso 1 1 calc R U . . .
C11 C 0.37518(19) 0.3486(2) 0.66253(11) 0.0128(4) Uani 1 1 d . . . . .
C12 C 0.23098(19) 0.2754(3) 0.62362(11) 0.0135(4) Uani 1 1 d . . . . .
C13 C 0.1659(2) 0.2020(3) 0.54223(11) 0.0158(4) Uani 1 1 d . . . . .
H13 H 0.220344 0.193010 0.500033 0.019 Uiso 1 1 calc R U . . .
C14 C 0.0211(2) 0.1431(3) 0.52432(12) 0.0190(4) Uani 1 1 d . . . . .
H14 H -0.023445 0.091408 0.469724 0.023 Uiso 1 1 calc R U . . .
C15 C -0.0607(2) 0.1588(3) 0.58594(13) 0.0197(4) Uani 1 1 d . . . . .
H15 H -0.160051 0.118052 0.571895 0.024 Uiso 1 1 calc R U . . .
C16 C -0.0004(2) 0.2320(3) 0.66676(12) 0.0167(4) Uani 1 1 d . . . . .
H16 H -0.056700 0.243071 0.707977 0.020 Uiso 1 1 calc R U . . .
C17 C 0.14671(19) 0.2890(3) 0.68507(11) 0.0137(4) Uani 1 1 d . . . . .
C18 C 0.19489(19) 0.4525(3) 0.82748(12) 0.0146(4) Uani 1 1 d . . . . .
C19 C 0.2676(2) 0.6001(3) 0.86498(12) 0.0160(4) Uani 1 1 d . . . . .
H19 H 0.231972 0.661523 0.907703 0.019 Uiso 1 1 calc R U . . .
C20 C 0.5071(2) 0.7525(3) 0.92621(12) 0.0193(4) Uani 1 1 d . . . . .
H20A H 0.465242 0.869453 0.940080 0.023 Uiso 1 1 calc R U . . .
H20B H 0.508210 0.666462 0.973899 0.023 Uiso 1 1 calc R U . . .
C21 C 0.6666(2) 0.7862(3) 0.92185(13) 0.0221(4) Uani 1 1 d . . . . .
H21A H 0.715483 0.668647 0.919317 0.033 Uiso 1 1 calc R U . . .
H21B H 0.719416 0.853527 0.973075 0.033 Uiso 1 1 calc R U . . .
H21C H 0.666561 0.857800 0.870361 0.033 Uiso 1 1 calc R U . . .
C22 C 0.6424(2) 0.2699(3) 0.86707(13) 0.0210(4) Uani 1 1 d . . . . .
H22A H 0.594320 0.191730 0.818547 0.031 Uiso 1 1 calc R U . . .
H22B H 0.679669 0.194099 0.918227 0.031 Uiso 1 1 calc R U . . .
H22C H 0.724515 0.335371 0.853222 0.031 Uiso 1 1 calc R U . . .
C23 C 0.0856(2) 0.3588(3) 0.86620(11) 0.0161(4) Uani 1 1 d . . . . .
C24 C 0.0039(2) 0.0692(3) 0.90074(15) 0.0273(5) Uani 1 1 d . . . . .
H24A H -0.095611 0.067463 0.862341 0.041 Uiso 1 1 calc R U . . .
H24B H 0.000648 0.122973 0.956029 0.041 Uiso 1 1 calc R U . . .
H24C H 0.041713 -0.056113 0.909838 0.041 Uiso 1 1 calc R U . . .
C25 C 0.6372(2) 0.7855(3) 0.66281(11) 0.0156(4) Uani 1 1 d . . . . .
C26 C 0.8914(2) 0.7172(3) 0.70466(14) 0.0230(4) Uani 1 1 d . . . . .
H26A H 0.962923 0.631153 0.691723 0.035 Uiso 1 1 calc R U . . .
H26B H 0.898324 0.715233 0.766476 0.035 Uiso 1 1 calc R U . . .
H26C H 0.912640 0.840773 0.687508 0.035 Uiso 1 1 calc R U . . .

loop_
_atom_site_aniso_label
_atom_site_aniso_U_11
_atom_site_aniso_U_22
_atom_site_aniso_U_33
_atom_site_aniso_U_23
_atom_site_aniso_U_13
_atom_site_aniso_U_12
O1 0.0200(6) 0.0193(7) 0.0220(7) 0.0036(6) 0.0106(5) -0.0009(6)
O2 0.0199(7) 0.0275(8) 0.0259(7) -0.0020(6) 0.0130(6) 0.0007(6)
O3 0.0180(6) 0.0153(7) 0.0138(6) 0.0020(5) 0.0026(5) 0.0018(5)
O4 0.0189(6) 0.0182(8) 0.0307(8) -0.0042(6) 0.0067(6) -0.0020(6)
O5 0.0131(6) 0.0183(7) 0.0225(6) -0.0011(6) 0.0043(5) 0.0017(5)
N1 0.0131(7) 0.0148(8) 0.0123(7) -0.0004(6) 0.0041(6) -0.0005(6)
N8 0.0136(7) 0.0135(8) 0.0171(7) 0.0010(6) 0.0053(5) 0.0008(6)
C2 0.0135(8) 0.0098(9) 0.0139(8) 0.0010(7) 0.0042(7) 0.0007(7)
C3 0.0139(8) 0.0132(9) 0.0118(8) 0.0004(7) 0.0023(6) -0.0005(7)
C4 0.0168(8) 0.0130(9) 0.0134(8) -0.0008(7) 0.0037(6) -0.0005(7)
C5 0.0189(9) 0.0113(9) 0.0171(9) 0.0002(7) 0.0046(7) 0.0012(7)
C6 0.0142(8) 0.0134(9) 0.0176(9) 0.0027(7) 0.0037(7) 0.0021(7)
C7 0.0156(8) 0.0146(10) 0.0188(8) 0.0042(7) 0.0052(7) 0.0035(7)
C9 0.0169(8) 0.0163(10) 0.0132(8) 0.0008(7) 0.0050(6) -0.0010(7)
C10 0.0160(8) 0.0135(9) 0.0142(8) -0.0012(7) 0.0054(6) 0.0009(7)
C11 0.0151(8) 0.0097(8) 0.0138(8) 0.0009(7) 0.0042(7) 0.0015(7)
C12 0.0159(8) 0.0098(9) 0.0145(8) 0.0010(7) 0.0032(7) 0.0013(7)
C13 0.0199(9) 0.0122(9) 0.0147(8) 0.0005(7) 0.0030(7) 0.0008(7)
C14 0.0217(9) 0.0167(9) 0.0152(9) 0.0001(7) -0.0014(7) -0.0001(8)
C15 0.0157(8) 0.0186(10) 0.0221(9) 0.0027(8) -0.0002(7) -0.0026(7)
C16 0.0150(8) 0.0160(10) 0.0191(9) 0.0026(7) 0.0043(7) -0.0009(7)
C17 0.0157(8) 0.0111(9) 0.0139(8) 0.0016(7) 0.0030(6) 0.0011(7)
C18 0.0150(8) 0.0161(9) 0.0136(8) 0.0016(7) 0.0054(7) 0.0032(7)
C19 0.0180(8) 0.0174(10) 0.0136(8) 0.0006(7) 0.0059(7) 0.0038(7)
C20 0.0255(10) 0.0171(10) 0.0145(8) -0.0038(8) 0.0034(7) -0.0004(8)
C21 0.0234(9) 0.0180(10) 0.0206(9) -0.0032(8) -0.0027(7) -0.0022(8)
C22 0.0201(9) 0.0181(10) 0.0236(9) 0.0019(8) 0.0033(7) 0.0045(8)
C23 0.0144(8) 0.0207(10) 0.0130(8) 0.0008(7) 0.0031(7) 0.0001(7)
C24 0.0284(10) 0.0240(12) 0.0349(12) 0.0069(9) 0.0178(9) -0.0029(9)
C25 0.0170(9) 0.0150(10) 0.0161(8) 0.0040(7) 0.0065(7) 0.0009(7)
C26 0.0149(9) 0.0229(11) 0.0303(10) 0.0009(8) 0.0039(7) -0.0009(8)

loop_
_atom_type_symbol
_atom_type_description
_atom_type_scat_dispersion_real
_atom_type_scat_dispersion_imag
_atom_type_scat_source
C C 0.0192 0.0096 'International Tables Vol C Tables 4.2.6.8 and 6.1.1.4'
H H 0.0000 0.0000 'International Tables Vol C Tables 4.2.6.8 and 6.1.1.4'
N N 0.0330 0.0189 'International Tables Vol C Tables 4.2.6.8 and 6.1.1.4'
O O 0.0517 0.0336 'International Tables Vol C Tables 4.2.6.8 and 6.1.1.4'

loop_
_geom_angle_atom_site_label_1
_geom_angle_atom_site_label_2
_geom_angle_atom_site_label_3
_geom_angle
_geom_angle_site_symmetry_1
_geom_angle_site_symmetry_3
_geom_angle_publ_flag
C23 O1 C24 116.23(16) . . ?
C22 O3 C3 111.57(14) . . ?
C25 O5 C26 114.95(16) . . ?
C17 N1 C2 108.38(14) . . ?
C17 N1 C18 127.99(15) . . ?
C2 N1 C18 120.10(15) . . ?
C25 N8 C9 120.91(15) . . ?
C25 N8 C7 118.12(16) . . ?
C9 N8 C7 119.60(15) . . ?
C11 C2 N1 110.08(16) . . ?
C11 C2 C3 132.67(17) . . ?
N1 C2 C3 117.08(15) . . ?
O3 C3 C2 110.07(15) . . ?
O3 C3 C4 106.33(14) . . ?
C2 C3 C4 110.74(15) . . ?
O3 C3 H3 109.9 . . ?
C2 C3 H3 109.9 . . ?
C4 C3 H3 109.9 . . ?
C19 C4 C3 107.40(16) . . ?
C19 C4 C20 107.79(15) . . ?
C3 C4 C20 109.56(15) . . ?
C19 C4 C5 111.50(15) . . ?
C3 C4 C5 113.20(14) . . ?
C20 C4 C5 107.26(16) . . ?
C6 C5 C4 120.82(16) . . ?
C6 C5 H5A 107.1 . . ?
C4 C5 H5A 107.1 . . ?
C6 C5 H5AB 107.1 . . ?
C4 C5 H5AB 107.1 . . ?
H5A C5 H5AB 106.8 . . ?
C7 C6 C5 113.50(15) . . ?
C7 C6 H6A 108.9 . . ?
C5 C6 H6A 108.9 . . ?
C7 C6 H6AB 108.9 . . ?
C5 C6 H6AB 108.9 . . ?
H6A C6 H6AB 107.7 . . ?
N8 C7 C6 116.63(15) . . ?
N8 C7 H7A 108.1 . . ?
C6 C7 H7A 108.1 . . ?
N8 C7 H7AB 108.1 . . ?
C6 C7 H7AB 108.1 . . ?
H7A C7 H7AB 107.3 . . ?
N8 C9 C10 114.65(14) . . ?
N8 C9 H9A 108.6 . . ?
C10 C9 H9A 108.6 . . ?
N8 C9 H9AB 108.6 . . ?
C10 C9 H9AB 108.6 . . ?
H9A C9 H9AB 107.6 . . ?
C11 C10 C9 112.21(15) . . ?
C11 C10 H10A 109.2 . . ?
C9 C10 H10A 109.2 . . ?
C11 C10 H10B 109.2 . . ?
C9 C10 H10B 109.2 . . ?
H10A C10 H10B 107.9 . . ?
C2 C11 C12 106.82(16) . . ?
C2 C11 C10 126.12(17) . . ?
C12 C11 C10 126.83(16) . . ?
C13 C12 C17 119.32(17) . . ?
C13 C12 C11 133.27(17) . . ?
C17 C12 C11 107.40(16) . . ?
C14 C13 C12 119.03(17) . . ?
C14 C13 H13 120.5 . . ?
C12 C13 H13 120.5 . . ?
C13 C14 C15 120.72(18) . . ?
C13 C14 H14 119.6 . . ?
C15 C14 H14 119.6 . . ?
C16 C15 C14 121.87(18) . . ?
C16 C15 H15 119.1 . . ?
C14 C15 H15 119.1 . . ?
C15 C16 C17 117.24(17) . . ?
C15 C16 H16 121.4 . . ?
C17 C16 H16 121.4 . . ?
N1 C17 C16 130.98(16) . . ?
N1 C17 C12 107.22(15) . . ?
C16 C17 C12 121.80(17) . . ?
C19 C18 N1 120.08(17) . . ?
C19 C18 C23 120.52(17) . . ?
N1 C18 C23 118.62(17) . . ?
C18 C19 C4 123.21(17) . . ?
C18 C19 H19 118.4 . . ?
C4 C19 H19 118.4 . . ?
C21 C20 C4 114.83(16) . . ?
C21 C20 H20A 108.6 . . ?
C4 C20 H20A 108.6 . . ?
C21 C20 H20B 108.6 . . ?
C4 C20 H20B 108.6 . . ?
H20A C20 H20B 107.5 . . ?
C20 C21 H21A 109.5 . . ?
C20 C21 H21B 109.5 . . ?
H21A C21 H21B 109.5 . . ?
C20 C21 H21C 109.5 . . ?
H21A C21 H21C 109.5 . . ?
H21B C21 H21C 109.5 . . ?
O3 C22 H22A 109.5 . . ?
O3 C22 H22B 109.5 . . ?
H22A C22 H22B 109.5 . . ?
O3 C22 H22C 109.5 . . ?
H22A C22 H22C 109.5 . . ?
H22B C22 H22C 109.5 . . ?
O2 C23 O1 125.32(18) . . ?
O2 C23 C18 124.18(19) . . ?
O1 C23 C18 110.40(16) . . ?
O1 C24 H24A 109.5 . . ?
O1 C24 H24B 109.5 . . ?
H24A C24 H24B 109.5 . . ?
O1 C24 H24C 109.5 . . ?
H24A C24 H24C 109.5 . . ?
H24B C24 H24C 109.5 . . ?
O4 C25 O5 123.23(17) . . ?
O4 C25 N8 125.94(17) . . ?
O5 C25 N8 110.83(17) . . ?
O5 C26 H26A 109.5 . . ?
O5 C26 H26B 109.5 . . ?
H26A C26 H26B 109.5 . . ?
O5 C26 H26C 109.5 . . ?
H26A C26 H26C 109.5 . . ?
H26B C26 H26C 109.5 . . ?

loop_
_geom_bond_atom_site_label_1
_geom_bond_atom_site_label_2
_geom_bond_distance
_geom_bond_site_symmetry_2
_geom_bond_publ_flag
O1 C23 1.337(3) . ?
O1 C24 1.449(2) . ?
O2 C23 1.206(2) . ?
O3 C22 1.420(2) . ?
O3 C3 1.432(2) . ?
O4 C25 1.215(3) . ?
O5 C25 1.356(2) . ?
O5 C26 1.443(2) . ?
N1 C17 1.392(2) . ?
N1 C2 1.396(2) . ?
N1 C18 1.413(2) . ?
N8 C25 1.360(2) . ?
N8 C9 1.470(2) . ?
N8 C7 1.473(2) . ?
C2 C11 1.363(3) . ?
C2 C3 1.494(3) . ?
C3 C4 1.548(3) . ?
C3 H3 1.0000 . ?
C4 C19 1.514(3) . ?
C4 C20 1.552(2) . ?
C4 C5 1.561(3) . ?
C5 C6 1.553(3) . ?
C5 H5A 0.9900 . ?
C5 H5AB 0.9900 . ?
C6 C7 1.537(2) . ?
C6 H6A 0.9900 . ?
C6 H6AB 0.9900 . ?
C7 H7A 0.9900 . ?
C7 H7AB 0.9900 . ?
C9 C10 1.533(3) . ?
C9 H9A 0.9900 . ?
C9 H9AB 0.9900 . ?
C10 C11 1.500(2) . ?
C10 H10A 0.9900 . ?
C10 H10B 0.9900 . ?
C11 C12 1.442(3) . ?
C12 C13 1.403(3) . ?
C12 C17 1.417(3) . ?
C13 C14 1.384(3) . ?
C13 H13 0.9500 . ?
C14 C15 1.403(3) . ?
C14 H14 0.9500 . ?
C15 C16 1.387(3) . ?
C15 H15 0.9500 . ?
C16 C17 1.400(3) . ?
C16 H16 0.9500 . ?
C18 C19 1.336(3) . ?
C18 C23 1.494(2) . ?
C19 H19 0.9500 . ?
C20 C21 1.536(3) . ?
C20 H20A 0.9900 . ?
C20 H20B 0.9900 . ?
C21 H21A 0.9800 . ?
C21 H21B 0.9800 . ?
C21 H21C 0.9800 . ?
C22 H22A 0.9800 . ?
C22 H22B 0.9800 . ?
C22 H22C 0.9800 . ?
C24 H24A 0.9800 . ?
C24 H24B 0.9800 . ?
C24 H24C 0.9800 . ?
C26 H26A 0.9800 . ?
C26 H26B 0.9800 . ?
C26 H26C 0.9800 . ?

loop_
_geom_torsion_atom_site_label_1
_geom_torsion_atom_site_label_2
_geom_torsion_atom_site_label_3
_geom_torsion_atom_site_label_4
_geom_torsion
_geom_torsion_site_symmetry_1
_geom_torsion_site_symmetry_2
_geom_torsion_site_symmetry_3
_geom_torsion_site_symmetry_4
_geom_torsion_publ_flag
C17 N1 C2 C11 -3.3(2) . . . . ?
C18 N1 C2 C11 -163.80(16) . . . . ?
C17 N1 C2 C3 172.59(15) . . . . ?
C18 N1 C2 C3 12.1(2) . . . . ?
C22 O3 C3 C2 74.62(18) . . . . ?
C22 O3 C3 C4 -165.39(15) . . . . ?
C11 C2 C3 O3 -113.1(2) . . . . ?
N1 C2 C3 O3 72.1(2) . . . . ?
C11 C2 C3 C4 129.6(2) . . . . ?
N1 C2 C3 C4 -45.2(2) . . . . ?
O3 C3 C4 C19 -69.66(17) . . . . ?
C2 C3 C4 C19 49.89(19) . . . . ?
O3 C3 C4 C20 47.16(19) . . . . ?
C2 C3 C4 C20 166.71(15) . . . . ?
O3 C3 C4 C5 166.83(14) . . . . ?
C2 C3 C4 C5 -73.62(19) . . . . ?
C19 C4 C5 C6 -70.3(2) . . . . ?
C3 C4 C5 C6 50.9(2) . . . . ?
C20 C4 C5 C6 171.89(15) . . . . ?
C4 C5 C6 C7 -113.99(19) . . . . ?
C25 N8 C7 C6 -100.9(2) . . . . ?
C9 N8 C7 C6 92.3(2) . . . . ?
C5 C6 C7 N8 65.0(2) . . . . ?
C25 N8 C9 C10 82.9(2) . . . . ?
C7 N8 C9 C10 -110.64(18) . . . . ?
N8 C9 C10 C11 65.55(19) . . . . ?
N1 C2 C11 C12 2.9(2) . . . . ?
C3 C2 C11 C12 -172.18(19) . . . . ?
N1 C2 C11 C10 177.71(17) . . . . ?
C3 C2 C11 C10 2.6(3) . . . . ?
C9 C10 C11 C2 -89.8(2) . . . . ?
C9 C10 C11 C12 84.0(2) . . . . ?
C2 C11 C12 C13 177.6(2) . . . . ?
C10 C11 C12 C13 2.9(3) . . . . ?
C2 C11 C12 C17 -1.4(2) . . . . ?
C10 C11 C12 C17 -176.16(17) . . . . ?
C17 C12 C13 C14 -0.7(3) . . . . ?
C11 C12 C13 C14 -179.6(2) . . . . ?
C12 C13 C14 C15 1.0(3) . . . . ?
C13 C14 C15 C16 -0.4(3) . . . . ?
C14 C15 C16 C17 -0.5(3) . . . . ?
C2 N1 C17 C16 -177.1(2) . . . . ?
C18 N1 C17 C16 -18.7(3) . . . . ?
C2 N1 C17 C12 2.4(2) . . . . ?
C18 N1 C17 C12 160.80(18) . . . . ?
C15 C16 C17 N1 -179.75(19) . . . . ?
C15 C16 C17 C12 0.8(3) . . . . ?
C13 C12 C17 N1 -179.81(17) . . . . ?
C11 C12 C17 N1 -0.6(2) . . . . ?
C13 C12 C17 C16 -0.3(3) . . . . ?
C11 C12 C17 C16 178.93(18) . . . . ?
C17 N1 C18 C19 -141.62(19) . . . . ?
C2 N1 C18 C19 14.6(3) . . . . ?
C17 N1 C18 C23 48.4(3) . . . . ?
C2 N1 C18 C23 -155.37(16) . . . . ?
N1 C18 C19 C4 -5.1(3) . . . . ?
C23 C18 C19 C4 164.70(17) . . . . ?
C3 C4 C19 C18 -27.5(2) . . . . ?
C20 C4 C19 C18 -145.43(18) . . . . ?
C5 C4 C19 C18 97.1(2) . . . . ?
C19 C4 C20 C21 164.29(17) . . . . ?
C3 C4 C20 C21 47.7(2) . . . . ?
C5 C4 C20 C21 -75.5(2) . . . . ?
C24 O1 C23 O2 1.2(3) . . . . ?
C24 O1 C23 C18 177.72(15) . . . . ?
C19 C18 C23 O2 38.5(3) . . . . ?
N1 C18 C23 O2 -151.54(18) . . . . ?
C19 C18 C23 O1 -138.05(18) . . . . ?
N1 C18 C23 O1 31.9(2) . . . . ?
C26 O5 C25 O4 4.1(3) . . . . ?
C26 O5 C25 N8 -175.27(15) . . . . ?
C9 N8 C25 O4 170.84(17) . . . . ?
C7 N8 C25 O4 4.2(3) . . . . ?
C9 N8 C25 O5 -9.8(2) . . . . ?
C7 N8 C25 O5 -176.44(15) . . . . ?
